data_4076045
loop_
_publ_author_name
'Bruce, Michael I.'
'Low, Paul J.'
'Hartl, Franti\<sek'
'Humphrey, Paul A.'
'de Montigny, Fr\'ed\'eric'
'Jevric, Martyn'
'Lapinte, Claude'
'Perkins, Gary J.'
'Roberts, Rachel L.'
'Skelton, Brian W.'
'White, Allan H.'

_publ_section_title
;
 Syntheses, Structures, Some Reactions, and Electrochemical Oxidation of
 Ferrocenylethynyl Complexes of Iron, Ruthenium, and Osmium
;
_journal_issue 22
_journal_name_full Organometallics
_journal_page_first 5241
_journal_paper_doi 10.1021/om050483l
_journal_volume 24
_journal_year 2005
_chemical_formula_moiety 'C72 H48 Fe N8 P2 Ru2'
_chemical_formula_sum 'C72 H48 Fe N8 P2 Ru2'
_chemical_formula_weight 1345.17
_space_group_IT_number 15
_symmetry_cell_setting monoclinic
_symmetry_space_group_name_Hall '-C 2yc'
_symmetry_space_group_name_H-M 'C 1 2/c 1'
_cell_angle_alpha 90.00000
_cell_angle_beta 98.409(3)
_cell_angle_gamma 90.00000
_cell_formula_units_Z 4
_cell_length_a 15.657(3)
_cell_length_b 14.345(3)
_cell_length_c 27.231(5)
_cell_measurement_reflns_used 6076
_cell_measurement_temperature 150(2)
_cell_measurement_theta_max 27.5
_cell_measurement_theta_min 2.3
_cell_volume 6050(2)
_computing_cell_refinement 'Siemens SAINT (Siemens, 1995)'
_computing_data_collection 'Siemens SMART (Siemens, 1995)'
_computing_data_reduction 'xtal ADDREF SORTRF'
_computing_molecular_graphics xtal
_computing_publication_material 'xtal BONDLA CIFIO'
_computing_structure_refinement 'xtal CRYLSQ'
_computing_structure_solution xtal
_diffrn_ambient_temperature 150(2)
_diffrn_measured_fraction_theta_full 1.0
_diffrn_measured_fraction_theta_max 1.0
_diffrn_measurement_device_type
;
Bruker SMART CCD diffractometer
;
_diffrn_measurement_method '\w scans'
_diffrn_radiation_detector 'CCD area detector'
_diffrn_radiation_monochromator graphite
_diffrn_radiation_source 'sealed tube'
_diffrn_radiation_type 'Mo K\a'
_diffrn_radiation_wavelength .71073
_diffrn_reflns_av_R_equivalents .084
_diffrn_reflns_av_sigmaI/netI .106
_diffrn_reflns_limit_h_max 19
_diffrn_reflns_limit_h_min -19
_diffrn_reflns_limit_k_max 17
_diffrn_reflns_limit_k_min -17
_diffrn_reflns_limit_l_max 34
_diffrn_reflns_limit_l_min -34
_diffrn_reflns_number 28141
_diffrn_reflns_theta_full 26.37
_diffrn_reflns_theta_max 26.37
_diffrn_reflns_theta_min 1.51
_diffrn_standards_decay_% 0
_diffrn_standards_number 0
_exptl_absorpt_coefficient_mu .833
_exptl_absorpt_correction_T_max 1
_exptl_absorpt_correction_T_min .72
_exptl_absorpt_correction_type multi-scan
_exptl_absorpt_process_details
;
 SADABS; Sheldrick, 1996
;
_exptl_crystal_colour orange
_exptl_crystal_density_diffrn 1.477
_exptl_crystal_density_method 'not measured'
_exptl_crystal_description prism
_exptl_crystal_F_000 2720
_exptl_crystal_size_max .24
_exptl_crystal_size_mid .16
_exptl_crystal_size_min .11
_refine_diff_density_max 2.23
_refine_diff_density_min -2.586
_refine_ls_extinction_method none
_refine_ls_goodness_of_fit_all 1.171
_refine_ls_goodness_of_fit_ref 1.22
_refine_ls_hydrogen_treatment noref
_refine_ls_matrix_type full
_refine_ls_number_constraints 0
_refine_ls_number_parameters 384
_refine_ls_number_reflns 4409
_refine_ls_number_restraints 0
_refine_ls_R_factor_all .119
_refine_ls_R_factor_gt .08
_refine_ls_shift/su_max .001
_refine_ls_shift/su_mean .0005
_refine_ls_structure_factor_coef F
_refine_ls_weighting_scheme calc
_refine_ls_wR_factor_all .123
_refine_ls_wR_factor_ref .107
_reflns_d_resolution_high .8
_reflns_d_resolution_low 13.433
_reflns_Friedel_coverage 0
_reflns_limit_h_max 19
_reflns_limit_h_min -19
_reflns_limit_k_max 17
_reflns_limit_k_min 0
_reflns_limit_l_max 34
_reflns_limit_l_min 0
_reflns_number_gt 4409
_reflns_number_total 6165
_reflns_threshold_expression 'F    > 4.00 sig(F   )'
_cod_data_source_file om050483lsi20050611_121017.cif
_cod_data_source_block br969
_cod_original_sg_symbol_Hall -c_2yc
_cod_original_sg_symbol_H-M C_1_2/c_1
_cod_database_code 4076045

loop_
_symmetry_equiv_pos_as_xyz
+x,+y,+z
-x,+y,1/2-z
-x,-y,-z
+x,-y,1/2+z
1/2+x,1/2+y,+z
1/2-x,1/2+y,1/2-z
1/2-x,1/2-y,-z
1/2+x,1/2-y,1/2+z

loop_
_atom_site_label
_atom_site_fract_x
_atom_site_fract_y
_atom_site_fract_z
_atom_site_U_iso_or_equiv
_atom_site_adp_type
_atom_site_occupancy
Ru .78791(4) .52999(4) .18149(2) .0234(3) Uani 1.00000
Fe .50000 .49244(14) .25000 .0386(10) Uani 1.00000
P1 .82102(13) .52746(13) .09880(8) .0284(10) Uani 1.00000
C111 .7600(6) .4571(6) .0496(3) .037(4) Uani 1.00000
C112 .6733(6) .4404(6) .0484(3) .038(4) Uani 1.00000
C113 .6232(6) .3937(7) .0090(4) .046(5) Uani 1.00000
C114 .6642(8) .3610(8) -.0289(4) .065(7) Uani 1.00000
C115 .7487(9) .3760(9) -.0291(4) .076(8) Uani 1.00000
C116 .8001(7) .4246(9) .0108(4) .064(7) Uani 1.00000
C121 .8264(5) .6425(5) .0721(3) .032(4) Uani 1.00000
C122 .8524(6) .6543(6) .0260(3) .042(5) Uani 1.00000
C123 .8646(6) .7428(8) .0081(4) .051(6) Uani 1.00000
C124 .8510(6) .8212(7) .0347(4) .050(6) Uani 1.00000
C125 .8248(6) .8116(6) .0805(4) .041(5) Uani 1.00000
C126 .8114(5) .7223(6) .0989(3) .037(4) Uani 1.00000
C131 .9303(6) .4856(6) .0989(4) .041(5) Uani 1.00000
C132 .9457(6) .3892(7) .1024(5) .059(6) Uani 1.00000
C133 1.0269(11) .3556(10) .1054(6) .095(10) Uani 1.00000
C134 1.0978(9) .4127(12) .1062(5) .090(10) Uani 1.00000
C135 1.0845(6) .5074(10) .1040(4) .062(7) Uani 1.00000
C136 .9988(6) .5449(7) .0978(4) .046(5) Uani 1.00000
C1 .6818(5) .3454(5) .1604(3) .032(4) Uani 1.00000
C11 .7495(6) .2847(6) .1498(3) .038(5) Uani 1.00000
N11 .8026(6) .2353(6) .1426(3) .058(5) Uani 1.00000
C12 .5983(6) .2997(6) .1582(4) .043(5) Uani 1.00000
N12 .5350(6) .2591(6) .1574(4) .066(5) Uani 1.00000
C2 .6941(4) .4364(5) .1699(3) .025(4) Uani 1.00000
C3 .6578(5) .5129(5) .1933(3) .028(4) Uani 1.00000
C4 .6623(5) .6011(5) .1660(3) .031(4) Uani 1.00000
C41 .6682(5) .6885(6) .1923(3) .035(4) Uani 1.00000
N41 .6765(6) .7589(5) .2116(3) .061(5) Uani 1.00000
C42 .6149(5) .6106(5) .1172(3) .029(4) Uani 1.00000
N42 .5729(5) .6212(5) .0795(3) .041(4) Uani 1.00000
C101 .8630(6) .4739(6) .2490(3) .045(5) Uani 1.00000
C102 .9165(5) .4848(6) .2127(4) .037(4) Uani 1.00000
C103 .9234(6) .5824(7) .2037(3) .043(5) Uani 1.00000
C104 .8710(6) .6287(6) .2329(3) .042(5) Uani 1.00000
C105 .8313(6) .5625(7) .2603(3) .041(5) Uani 1.00000
C301 .6276(5) .5041(6) .2416(3) .034(4) Uani 1.00000
C302 .6116(5) .4180(7) .2652(3) .044(5) Uani 1.00000
C303 .5793(7) .4374(10) .3091(4) .062(7) Uani 1.00000
C304 .5761(6) .5357(10) .3142(3) .058(7) Uani 1.00000
C305 .6021(5) .5745(7) .2733(3) .042(5) Uani 1.00000
H112 .64512 .46179 .07587 .04800 Uiso 1.00000
H113 .56260 .38514 .00937 .06300 Uiso 1.00000
H114 .62992 .32745 -.05681 .09000 Uiso 1.00000
H115 .77722 .35525 -.05699 .09900 Uiso 1.00000
H116 .86190 .43410 .01108 .08400 Uiso 1.00000
H122 .86031 .59938 .00522 .05600 Uiso 1.00000
H123 .88693 .75008 -.02353 .06900 Uiso 1.00000
H124 .85736 .88233 .02106 .06500 Uiso 1.00000
H125 .81523 .86677 .09987 .05200 Uiso 1.00000
H126 .79160 .71615 .13153 .05100 Uiso 1.00000
H132 .89692 .34716 .10258 .07800 Uiso 1.00000
H133 1.03804 .28914 .10810 .11500 Uiso 1.00000
H134 1.15574 .38936 .10775 .11200 Uiso 1.00000
H135 1.13171 .55164 .10601 .08700 Uiso 1.00000
H136 .98845 .61057 .09260 .05900 Uiso 1.00000
H101 .85025 .41579 .26352 .05600 Uiso 1.00000
H102 .94449 .43533 .19734 .05000 Uiso 1.00000
H103 .95759 .61109 .18100 .06200 Uiso 1.00000
H104 .86275 .69519 .23428 .05400 Uiso 1.00000
H105 .78986 .57510 .28242 .05600 Uiso 1.00000
H302 .62346 .35642 .25280 .06000 Uiso 1.00000
H303 .56420 .39229 .33244 .07700 Uiso 1.00000
H304 .55648 .56928 .34136 .07400 Uiso 1.00000
H305 .60657 .64219 .26703 .05900 Uiso 1.00000

loop_
_atom_site_aniso_label
_atom_site_aniso_U_11
_atom_site_aniso_U_22
_atom_site_aniso_U_33
_atom_site_aniso_U_12
_atom_site_aniso_U_13
_atom_site_aniso_U_23
Ru .0281(4) .0120(3) .0292(4) -.0025(2) .0007(2) .0011(3)
Fe .0331(9) .0521(12) .0304(9) .00000 .0042(7) .00000
P1 .0314(11) .0182(10) .0353(11) -.0036(8) .0042(9) -.0007(9)
C111 .050(5) .022(4) .038(5) -.006(4) .009(4) .001(4)
C112 .048(5) .021(4) .044(5) -.001(4) .005(4) .001(4)
C113 .041(5) .039(5) .054(6) -.012(4) -.007(4) -.004(4)
C114 .084(8) .056(7) .054(7) -.036(6) .009(6) -.016(6)
C115 .093(9) .084(9) .058(7) -.038(7) .033(7) -.041(7)
C116 .070(7) .069(8) .058(7) -.025(6) .028(6) -.020(6)
C121 .034(4) .023(4) .039(5) -.002(3) .002(4) .011(4)
C122 .038(5) .038(5) .049(6) .006(4) .002(4) .004(4)
C123 .039(5) .061(7) .050(6) -.007(5) -.002(4) .027(5)
C124 .045(6) .043(6) .058(7) -.018(4) -.007(5) .023(5)
C125 .037(5) .028(5) .051(6) -.008(4) -.012(4) .004(4)
C126 .032(4) .030(4) .045(5) -.005(3) -.004(4) .004(4)
C131 .047(5) .032(5) .046(5) .016(4) .011(4) .011(4)
C132 .045(6) .039(6) .101(9) .024(5) .036(6) .008(6)
C133 .104(11) .068(9) .127(12) .058(8) .064(10) .016(9)
C134 .066(8) .125(13) .088(9) .074(9) .038(7) .030(9)
C135 .026(5) .106(10) .057(7) -.005(6) .012(4) .012(7)
C136 .037(5) .046(6) .054(6) -.006(4) .008(4) .015(5)
C1 .039(5) .022(4) .035(5) -.002(3) .008(4) .001(3)
C11 .055(6) .024(4) .032(5) -.004(4) -.006(4) .003(4)
N11 .082(6) .035(5) .054(5) .025(4) .004(5) -.005(4)
C12 .042(5) .018(4) .066(6) -.008(4) -.004(4) .002(4)
N12 .064(6) .030(4) .099(7) -.010(4) -.008(5) .005(5)
C2 .018(3) .023(4) .033(4) .001(3) -.005(3) .001(3)
C3 .026(4) .019(4) .035(4) -.001(3) -.003(3) .006(3)
C4 .038(4) .021(4) .036(5) .007(3) .010(4) -.006(3)
C41 .039(5) .025(4) .043(5) -.002(3) .008(4) -.003(4)
N41 .092(7) .025(4) .064(6) .005(4) .001(5) -.012(4)
C42 .036(4) .009(3) .043(5) .008(3) .011(4) .003(3)
N42 .042(4) .031(4) .049(5) .002(3) -.002(4) .007(3)
C101 .048(5) .040(5) .040(5) -.017(4) -.013(4) .019(4)
C102 .030(4) .026(4) .050(5) -.002(3) -.010(4) -.005(4)
C103 .040(5) .042(5) .044(5) -.014(4) -.003(4) .002(4)
C104 .053(6) .026(4) .042(5) -.006(4) -.013(4) -.005(4)
C105 .039(5) .040(5) .041(5) -.004(4) -.003(4) -.003(4)
C301 .024(4) .033(4) .043(5) .003(3) -.001(4) .003(4)
C302 .020(4) .065(6) .044(5) -.020(4) -.001(4) .023(5)
C303 .042(6) .101(10) .040(6) -.004(6) -.004(5) .019(6)
C304 .042(6) .108(10) .024(5) -.013(6) .005(4) -.014(6)
C305 .034(5) .048(6) .045(5) .004(4) .014(4) -.016(4)

loop_
_atom_type_symbol
_atom_type_oxidation_number
_atom_type_number_in_cell
_atom_type_scat_dispersion_real
_atom_type_scat_dispersion_imag
_atom_type_scat_source
C 0 288 .002 .002 'Int Tables Vol IV Tables 2.2B and 2.3.1'
H 0 192 0 0 'Int Tables Vol IV Tables 2.2B and 2.3.1'
Fe 0 4 .301 .845 'Int Tables Vol IV Tables 2.2B and 2.3.1'
N 0 32 .004 .003 'Int Tables Vol IV Tables 2.2B and 2.3.1'
P 0 8 .09 .095 'Int Tables Vol IV Tables 2.2B and 2.3.1'
Ru 0 8 -1.42 .836 'Int Tables Vol IV Tables 2.2B and 2.3.1'

loop_
_geom_angle_atom_site_label_1
_geom_angle_atom_site_label_2
_geom_angle_atom_site_label_3
_geom_angle_site_symmetry_1
_geom_angle_site_symmetry_3
_geom_angle
P1 Ru C2 . . 95.6(2)
P1 Ru C3 . . 119.2(2)
P1 Ru C4 . . 97.9(2)
P1 Ru C101 . . 128.6(3)
P1 Ru C102 . . 92.8(3)
P1 Ru C103 . . 86.1(2)
P1 Ru C104 . . 114.2(3)
P1 Ru C105 . . 147.6(2)
C2 Ru C3 . . 40.6(3)
C2 Ru C4 . . 70.2(3)
C2 Ru C101 . . 100.4(3)
C2 Ru C102 . . 119.0(3)
C2 Ru C103 . . 156.6(3)
C2 Ru C104 . . 150.2(3)
C2 Ru C105 . . 114.5(3)
C3 Ru C4 . . 39.8(3)
C3 Ru C101 . . 103.9(3)
C3 Ru C102 . . 139.8(3)
C3 Ru C103 . . 152.4(3)
C3 Ru C104 . . 117.1(3)
C3 Ru C105 . . 92.5(3)
C4 Ru C101 . . 133.5(3)
C4 Ru C102 . . 165.2(3)
C4 Ru C103 . . 132.7(3)
C4 Ru C104 . . 104.2(3)
C4 Ru C105 . . 103.2(3)
C101 Ru C102 . . 37.4(4)
C101 Ru C103 . . 61.7(3)
C101 Ru C104 . . 61.3(3)
C101 Ru C105 . . 37.6(3)
C102 Ru C103 . . 37.7(3)
C102 Ru C104 . . 61.8(3)
C102 Ru C105 . . 62.9(3)
C103 Ru C104 . . 36.0(3)
C103 Ru C105 . . 61.5(3)
C104 Ru C105 . . 36.7(3)
C301 Fe C302 . . 41.0(4)
C301 Fe C303 . . 68.2(4)
C301 Fe C304 . . 67.5(4)
C301 Fe C305 . . 40.9(4)
C301 Fe C301 . '2 655' 170.6(4)
C301 Fe C302 . '2 655' 147.2(4)
C301 Fe C303 . '2 655' 115.7(4)
C301 Fe C304 . '2 655' 109.4(4)
C301 Fe C305 . '2 655' 131.3(4)
C302 Fe C303 . . 40.0(4)
C302 Fe C304 . . 67.3(4)
C302 Fe C305 . . 67.9(4)
C302 Fe C301 . '2 655' 147.2(4)
C302 Fe C302 . '2 655' 116.8(4)
C302 Fe C303 . '2 655' 111.2(4)
C302 Fe C304 . '2 655' 134.5(4)
C302 Fe C305 . '2 655' 171.4(4)
C303 Fe C304 . . 40.4(5)
C303 Fe C305 . . 67.3(4)
C303 Fe C301 . '2 655' 115.7(4)
C303 Fe C302 . '2 655' 111.2(4)
C303 Fe C303 . '2 655' 134.5(6)
C303 Fe C304 . '2 655' 173.6(5)
C303 Fe C305 . '2 655' 146.9(4)
C304 Fe C305 . . 39.0(4)
C304 Fe C301 . '2 655' 109.4(4)
C304 Fe C302 . '2 655' 134.5(4)
C304 Fe C303 . '2 655' 173.6(5)
C304 Fe C304 . '2 655' 145.0(5)
C304 Fe C305 . '2 655' 115.2(4)
C305 Fe C301 . '2 655' 131.3(4)
C305 Fe C302 . '2 655' 171.4(4)
C305 Fe C303 . '2 655' 146.9(4)
C305 Fe C304 . '2 655' 115.2(4)
C305 Fe C305 . '2 655' 108.4(4)
C301 Fe C302 '2 655' '2 655' 41.0(4)
C301 Fe C303 '2 655' '2 655' 68.2(4)
C301 Fe C304 '2 655' '2 655' 67.5(4)
C301 Fe C305 '2 655' '2 655' 40.9(4)
C302 Fe C303 '2 655' '2 655' 40.0(4)
C302 Fe C304 '2 655' '2 655' 67.3(4)
C302 Fe C305 '2 655' '2 655' 67.9(4)
C303 Fe C304 '2 655' '2 655' 40.4(5)
C303 Fe C305 '2 655' '2 655' 67.3(4)
C304 Fe C305 '2 655' '2 655' 39.0(4)
Ru P1 C111 . . 122.5(3)
Ru P1 C121 . . 113.2(3)
Ru P1 C131 . . 109.9(3)
C111 P1 C121 . . 105.0(4)
C111 P1 C131 . . 102.1(4)
C121 P1 C131 . . 101.7(4)
P1 C111 C112 . . 121.4(7)
P1 C111 C116 . . 119.8(7)
C112 C111 C116 . . 118.7(8)
C111 C112 C113 . . 122.7(9)
C111 C112 H112 . . 119.1
C113 C112 H112 . . 118.2
C112 C113 C114 . . 117.8(9)
C112 C113 H113 . . 119.7
C114 C113 H113 . . 122.5
C113 C114 C115 . . 121.1(10)
C113 C114 H114 . . 118.8
C115 C114 H114 . . 120.1
C114 C115 C116 . . 121.4(12)
C114 C115 H115 . . 120.9
C116 C115 H115 . . 117.6
C111 C116 C115 . . 118.2(11)
C111 C116 H116 . . 120.4
C115 C116 H116 . . 121.4
P1 C121 C122 . . 120.8(6)
P1 C121 C126 . . 121.1(7)
C122 C121 C126 . . 117.9(8)
C121 C122 C123 . . 120.4(9)
C121 C122 H122 . . 120.0
C123 C122 H122 . . 119.5
C122 C123 C124 . . 121.7(10)
C122 C123 H123 . . 119.5
C124 C123 H123 . . 118.6
C123 C124 C125 . . 119.1(9)
C123 C124 H124 . . 120.7
C125 C124 H124 . . 120.2
C124 C125 C126 . . 119.7(9)
C124 C125 H125 . . 119.9
C126 C125 H125 . . 120.3
C121 C126 C125 . . 121.1(8)
C121 C126 H126 . . 119.7
C125 C126 H126 . . 119.1
P1 C131 C132 . . 118.6(7)
P1 C131 C136 . . 122.3(7)
C132 C131 C136 . . 119.0(9)
C131 C132 C133 . . 120.4(10)
C131 C132 H132 . . 118.9
C133 C132 H132 . . 120.7
C132 C133 C134 . . 122.6(13)
C132 C133 H133 . . 120.8
C134 C133 H133 . . 116.6
C133 C134 C135 . . 118.1(13)
C133 C134 H134 . . 123.1
C135 C134 H134 . . 118.8
C134 C135 C136 . . 120.6(11)
C134 C135 H135 . . 122.4
C136 C135 H135 . . 117.1
C131 C136 C135 . . 119.2(9)
C131 C136 H136 . . 119.7
C135 C136 H136 . . 121.2
C11 C1 C12 . . 113.9(7)
C11 C1 C2 . . 122.8(8)
C12 C1 C2 . . 123.4(8)
C1 C11 N11 . . 177.9(10)
C1 C12 N12 . . 176.1(9)
Ru C2 C1 . . 140.7(6)
Ru C2 C3 . . 75.1(4)
C1 C2 C3 . . 141.2(8)
Ru C3 C2 . . 64.4(4)
Ru C3 C4 . . 72.9(5)
Ru C3 C301 . . 126.0(5)
C2 C3 C4 . . 112.4(7)
C2 C3 C301 . . 122.4(7)
C4 C3 C301 . . 124.9(7)
Ru C4 C3 . . 67.3(4)
Ru C4 C41 . . 108.5(5)
Ru C4 C42 . . 123.4(6)
C3 C4 C41 . . 120.0(7)
C3 C4 C42 . . 119.6(7)
C41 C4 C42 . . 111.4(7)
C4 C41 N41 . . 176.2(10)
C4 C42 N42 . . 175.6(9)
Ru C101 C102 . . 70.6(5)
Ru C101 C105 . . 71.9(5)
Ru C101 H101 . . 123.4
C102 C101 C105 . . 108.6(8)
C102 C101 H101 . . 125.1
C105 C101 H101 . . 126.3
Ru C102 C101 . . 72.0(5)
Ru C102 C103 . . 74.2(5)
Ru C102 H102 . . 120.4
C101 C102 C103 . . 107.5(8)
C101 C102 H102 . . 125.8
C103 C102 H102 . . 126.7
Ru C103 C102 . . 68.1(5)
Ru C103 C104 . . 72.6(5)
Ru C103 H103 . . 124.0
C102 C103 C104 . . 107.7(8)
C102 C103 H103 . . 126.2
C104 C103 H103 . . 126.1
Ru C104 C103 . . 71.4(5)
Ru C104 C105 . . 69.3(5)
Ru C104 H104 . . 125.1
C103 C104 C105 . . 108.9(8)
C103 C104 H104 . . 126.0
C105 C104 H104 . . 125.1
Ru C105 C101 . . 70.5(5)
Ru C105 C104 . . 74.0(5)
Ru C105 H105 . . 120.6
C101 C105 C104 . . 107.2(8)
C101 C105 H105 . . 126.3
C104 C105 H105 . . 126.5
Fe C301 C3 . . 123.6(5)
Fe C301 C302 . . 69.1(5)
Fe C301 C305 . . 68.1(5)
C3 C301 C302 . . 125.2(8)
C3 C301 C305 . . 129.6(8)
C302 C301 C305 . . 105.0(8)
Fe C302 C301 . . 70.0(5)
Fe C302 C303 . . 70.2(6)
Fe C302 H302 . . 127.4
C301 C302 C303 . . 108.7(10)
C301 C302 H302 . . 125.1
C303 C302 H302 . . 126.1
Fe C303 C302 . . 69.8(5)
Fe C303 C304 . . 70.5(6)
Fe C303 H303 . . 127.0
C302 C303 C304 . . 107.7(10)
C302 C303 H303 . . 126.1
C304 C303 H303 . . 126.2
Fe C304 C303 . . 69.1(6)
Fe C304 C305 . . 68.5(5)
Fe C304 H304 . . 126.0
C303 C304 C305 . . 107.9(10)
C303 C304 H304 . . 126.0
C305 C304 H304 . . 126.0
Fe C305 C301 . . 71.0(5)
Fe C305 C304 . . 72.5(6)
Fe C305 H305 . . 126.3
C301 C305 C304 . . 110.5(9)
C301 C305 H305 . . 124.0
C304 C305 H305 . . 125.4

loop_
_geom_bond_atom_site_label_1
_geom_bond_atom_site_label_2
_geom_bond_site_symmetry_2
_geom_bond_distance
Ru P1 . 2.384(2)
Ru C2 . 1.981(7)
Ru C3 . 2.123(8)
Ru C4 . 2.200(8)
Ru C101 . 2.185(9)
Ru C102 . 2.167(8)
Ru C103 . 2.249(9)
Ru C104 . 2.263(8)
Ru C105 . 2.203(9)
Fe C301 . 2.050(8)
Fe C302 . 2.038(9)
Fe C303 . 2.043(11)
Fe C304 . 2.062(9)
Fe C305 . 2.012(9)
Fe C301 '2 655' 2.050(8)
Fe C302 '2 655' 2.038(9)
Fe C303 '2 655' 2.043(11)
Fe C304 '2 655' 2.062(9)
Fe C305 '2 655' 2.012(9)
P1 C111 . 1.830(8)
P1 C121 . 1.810(8)
P1 C131 . 1.813(10)
C111 C112 . 1.374(13)
C111 C116 . 1.388(15)
C112 C113 . 1.405(12)
C112 H112 . .971
C113 C114 . 1.376(16)
C113 H113 . .958
C114 C115 . 1.340(19)
C114 H114 . .988
C115 C116 . 1.434(16)
C115 H115 . .983
C116 H116 . .975
C121 C122 . 1.386(13)
C121 C126 . 1.396(12)
C122 C123 . 1.384(14)
C122 H122 . .989
C123 C124 . 1.372(15)
C123 H123 . .981
C124 C125 . 1.376(15)
C124 H124 . .963
C125 C126 . 1.403(12)
C125 H125 . .975
C126 H126 . .986
C131 C132 . 1.405(13)
C131 C136 . 1.372(13)
C132 C133 . 1.35(2)
C132 H132 . .973
C133 C134 . 1.38(2)
C133 H133 . .970
C134 C135 . 1.37(2)
C134 H134 . .962
C135 C136 . 1.433(14)
C135 H135 . .969
C136 H136 . .963
C1 C11 . 1.434(13)
C1 C12 . 1.455(12)
C1 C2 . 1.340(11)
C11 N11 . 1.131(13)
C12 N12 . 1.147(13)
C2 C3 . 1.428(11)
C3 C4 . 1.474(11)
C3 C301 . 1.468(13)
C4 C41 . 1.440(11)
C4 C42 . 1.431(11)
C41 N41 . 1.138(12)
C42 N42 . 1.145(11)
C101 C102 . 1.394(14)
C101 C105 . 1.415(13)
C101 H101 . .956
C102 C103 . 1.428(13)
C102 H102 . .962
C103 C104 . 1.393(14)
C103 H103 . .967
C104 C105 . 1.406(13)
C104 H104 . .964
C105 H105 . .965
C301 C302 . 1.430(13)
C301 C305 . 1.421(13)
C302 C303 . 1.395(15)
C302 H302 . .973
C303 C304 . 1.42(2)
C303 H303 . .960
C304 C305 . 1.361(14)
C304 H304 . .969
C305 H305 . .990
